data_1518855
loop_
_publ_author_name
'Kazuhiro Uemura'
'Tomofumi Yamada'
'Toru Kanbara'
'Masahiro Ebihara'

_publ_section_title
;
 Acetamidate-bridged paddlewheel dirhodium complex sandwiched by
 mononuclear platinum complexes with axial metal-metal bonds affording
 neutral heterometallic one-dimensional alignments
;
_journal_name_full 'Inorganica Chimica Acta'
_journal_page_first 194
_journal_page_last 201
_journal_volume 424
_journal_year 2015
_chemical_formula_sum 'C32 H84 N12 O15 Pt2 Rh2'
_chemical_formula_weight 1473.11
_space_group_IT_number 15
_symmetry_cell_setting monoclinic
_symmetry_space_group_name_Hall '-C 2yc'
_symmetry_space_group_name_H-M 'C 1 2/c 1'
_atom_sites_solution_hydrogens geom
_atom_sites_solution_primary direct
_atom_sites_solution_secondary difmap
_cell_angle_alpha 90.00
_cell_angle_beta 126.3795(15)
_cell_angle_gamma 90.00
_cell_formula_units_Z 4
_cell_length_a 27.041(5)
_cell_length_b 11.654(2)
_cell_length_c 22.017(4)
_cell_measurement_reflns_used 8842
_cell_measurement_temperature 123(2)
_cell_measurement_theta_max 27.4816
_cell_measurement_theta_min 3.0144
_cell_volume 5586.1(17)
_computing_cell_refinement CRYSTALCLEAR
_computing_data_collection CRYSTALCLEAR
_computing_data_reduction CRYSTALCLEAR
_computing_molecular_graphics 'Yadokari-XG 2009 (Wakita, Nemoto et al., 2009)'
_computing_publication_material 'Yadokari-XG 2009 (Wakita, Nemoto et al., 2009)'
_computing_structure_refinement 'SHELXL-97 (Sheldrick, 1997)'
_computing_structure_solution 'SHELXS-97 (Sheldrick, 1990)'
_diffrn_ambient_temperature 123(2)
_diffrn_detector_area_resol_mean 14.6199
_diffrn_measured_fraction_theta_full 0.994
_diffrn_measured_fraction_theta_max 0.994
_diffrn_measurement_device_type 'Rigaku/MSC Mercury CCD'
_diffrn_measurement_method dtprofit.ref
_diffrn_radiation_monochromator 'Graphite Monochromator'
_diffrn_radiation_source 'Rotating Anode'
_diffrn_radiation_type MoK\a
_diffrn_radiation_wavelength 0.71070
_diffrn_reflns_av_R_equivalents 0.0371
_diffrn_reflns_av_sigmaI/netI 0.0401
_diffrn_reflns_limit_h_max 35
_diffrn_reflns_limit_h_min -31
_diffrn_reflns_limit_k_max 9
_diffrn_reflns_limit_k_min -15
_diffrn_reflns_limit_l_max 28
_diffrn_reflns_limit_l_min -26
_diffrn_reflns_number 21915
_diffrn_reflns_theta_full 27.50
_diffrn_reflns_theta_max 27.50
_diffrn_reflns_theta_min 3.01
_exptl_absorpt_coefficient_mu 5.637
_exptl_absorpt_correction_T_max 0.5511
_exptl_absorpt_correction_T_min 0.1254
_exptl_absorpt_correction_type multi-scan
_exptl_absorpt_process_details 'REQAB (Rigaku, 1998)'
_exptl_crystal_colour green
_exptl_crystal_density_diffrn 1.752
_exptl_crystal_density_method 'not measured'
_exptl_crystal_description prism
_exptl_crystal_F_000 2904
_exptl_crystal_size_max 0.63
_exptl_crystal_size_mid 0.22
_exptl_crystal_size_min 0.12
_refine_diff_density_max 2.436
_refine_diff_density_min -1.990
_refine_diff_density_rms 0.189
_refine_ls_extinction_method none
_refine_ls_goodness_of_fit_ref 1.116
_refine_ls_hydrogen_treatment constr
_refine_ls_matrix_type full
_refine_ls_number_parameters 291
_refine_ls_number_reflns 6383
_refine_ls_number_restraints 0
_refine_ls_restrained_S_all 1.116
_refine_ls_R_factor_all 0.0333
_refine_ls_R_factor_gt 0.0303
_refine_ls_shift/su_max 0.001
_refine_ls_shift/su_mean 0.000
_refine_ls_structure_factor_coef Fsqd
_refine_ls_weighting_details 'calc w=1/[\s^2^(Fo^2^)+(0.0324P)^2^+4.3139P] where P=(Fo^2^+2Fc^2^)/3'
_refine_ls_weighting_scheme calc
_refine_ls_wR_factor_gt 0.0679
_refine_ls_wR_factor_ref 0.0701
_reflns_number_gt 5868
_reflns_number_total 6383
_reflns_threshold_expression >2sigma(I)
_cod_data_source_file ICA-2015-424-194-201.cif
_cod_data_source_block 2
_cod_original_cell_volume 5586.0(18)
_cod_original_sg_symbol_H-M 'C 2/c'
_cod_database_code 1518855

loop_
_symmetry_equiv_pos_as_xyz
'x, y, z'
'-x, y, -z+1/2'
'x+1/2, y+1/2, z'
'-x+1/2, y+1/2, -z+1/2'
'-x, -y, -z'
'x, -y, z-1/2'
'-x+1/2, -y+1/2, -z'
'x+1/2, -y+1/2, z-1/2'

loop_
_atom_site_label
_atom_site_type_symbol
_atom_site_fract_x
_atom_site_fract_y
_atom_site_fract_z
_atom_site_U_iso_or_equiv
_atom_site_adp_type
_atom_site_occupancy
_atom_site_symmetry_multiplicity
_atom_site_calc_flag
_atom_site_refinement_flags
Pt1 Pt 0.009945(6) 0.971056(13) 0.186887(7) 0.00998(6) Uani 1 1 d .
Rh1 Rh 0.004982(11) 0.98795(3) 0.058060(15) 0.00921(7) Uani 1 1 d .
O3 O -0.08923(11) 1.0085(3) -0.00078(14) 0.0144(6) Uani 1 1 d .
O4 O 0.01542(11) 1.1640(2) 0.07570(14) 0.0139(6) Uani 1 1 d .
O2 O 0.00940(11) 0.6819(3) 0.16055(15) 0.0188(6) Uani 1 1 d .
O1 O 0.14872(12) 1.0019(3) 0.35102(15) 0.0192(6) Uani 1 1 d .
N3 N 0.08275(13) 1.0780(3) 0.23464(17) 0.0137(7) Uani 1 1 d .
H10 H 0.0780 1.1359 0.2060 0.016 Uiso 1 1 calc R
N4 N 0.06816(13) 0.8371(3) 0.22626(16) 0.0135(7) Uani 1 1 d .
H20 H 0.1062 0.8557 0.2632 0.016 Uiso 1 1 calc R
N5 N 0.09510(14) 0.9719(3) 0.10780(17) 0.0132(7) Uani 1 1 d .
H30 H 0.1194 0.9619 0.1570 0.016 Uiso 1 1 calc R
N6 N -0.00730(12) 0.8202(3) 0.03295(17) 0.0129(7) Uani 1 1 d .
H34 H -0.0071 0.7734 0.0645 0.016 Uiso 1 1 calc R
N2 N -0.04638(13) 1.1137(3) 0.14583(17) 0.0140(7) Uani 1 1 d .
H24 H -0.0335 1.1638 0.1843 0.021 Uiso 1 1 calc R
H25 H -0.0857 1.0919 0.1251 0.021 Uiso 1 1 calc R
H26 H -0.0447 1.1484 0.1100 0.021 Uiso 1 1 calc R
N1 N -0.06745(12) 0.8690(3) 0.12801(17) 0.0146(7) Uani 1 1 d .
H21 H -0.0891 0.8841 0.0778 0.022 Uiso 1 1 calc R
H22 H -0.0913 0.8840 0.1437 0.022 Uiso 1 1 calc R
H23 H -0.0561 0.7938 0.1366 0.022 Uiso 1 1 calc R
C11 C -0.12029(16) 1.0249(3) -0.0727(2) 0.0137(8) Uani 1 1 d .
C1 C 0.13607(16) 1.0753(4) 0.3014(2) 0.0146(8) Uani 1 1 d .
C13 C 0.01550(15) 1.2243(4) 0.0265(2) 0.0134(8) Uani 1 1 d .
C6 C 0.06135(16) 0.7289(4) 0.2085(2) 0.0157(8) Uani 1 1 d .
C2 C 0.18479(16) 1.1668(4) 0.3219(2) 0.0199(9) Uani 1 1 d .
C12 C -0.18810(17) 1.0431(4) -0.1138(2) 0.0263(11) Uani 1 1 d .
H27 H -0.1953 1.1192 -0.1015 0.039 Uiso 1 1 calc R
H28 H -0.2045 0.9842 -0.0984 0.039 Uiso 1 1 calc R
H29 H -0.2087 1.0377 -0.1683 0.039 Uiso 1 1 calc R
C7 C 0.11901(18) 0.6513(4) 0.2468(2) 0.0242(10) Uani 1 1 d .
C14 C 0.02711(19) 1.3504(4) 0.0424(2) 0.0230(9) Uani 1 1 d .
H31 H -0.0009 1.3815 0.0527 0.034 Uiso 1 1 calc R
H32 H 0.0202 1.3895 -0.0014 0.034 Uiso 1 1 calc R
H33 H 0.0697 1.3626 0.0864 0.034 Uiso 1 1 calc R
C5 C 0.24426(19) 1.1033(5) 0.3474(3) 0.0414(14) Uani 1 1 d .
H7 H 0.2763 1.1595 0.3608 0.062 Uiso 1 1 calc R
H8 H 0.2364 1.0547 0.3062 0.062 Uiso 1 1 calc R
H9 H 0.2579 1.0556 0.3914 0.062 Uiso 1 1 calc R
C3 C 0.1949(2) 1.2357(5) 0.3869(3) 0.0408(14) Uani 1 1 d .
H1 H 0.2272 1.2928 0.4035 0.061 Uiso 1 1 calc R
H2 H 0.2074 1.1840 0.4289 0.061 Uiso 1 1 calc R
H3 H 0.1567 1.2747 0.3703 0.061 Uiso 1 1 calc R
C4 C 0.1662(2) 1.2459(5) 0.2566(2) 0.0349(12) Uani 1 1 d .
H4 H 0.1311 1.2929 0.2436 0.052 Uiso 1 1 calc R
H5 H 0.1547 1.1999 0.2127 0.052 Uiso 1 1 calc R
H6 H 0.2007 1.2960 0.2712 0.052 Uiso 1 1 calc R
C10 C 0.1163(2) 0.5860(6) 0.1855(3) 0.0533(17) Uani 1 1 d .
H17 H 0.1526 0.5368 0.2083 0.080 Uiso 1 1 calc R
H18 H 0.1153 0.6404 0.1509 0.080 Uiso 1 1 calc R
H19 H 0.0792 0.5385 0.1576 0.080 Uiso 1 1 calc R
C9 C 0.1789(2) 0.7207(5) 0.2917(4) 0.066(2) Uani 1 1 d .
H14 H 0.1840 0.7556 0.3357 0.099 Uiso 1 1 calc R
H15 H 0.1771 0.7812 0.2596 0.099 Uiso 1 1 calc R
H16 H 0.2136 0.6698 0.3086 0.099 Uiso 1 1 calc R
C8 C 0.1176(3) 0.5691(7) 0.2988(4) 0.067(2) Uani 1 1 d .
H11 H 0.0824 0.5174 0.2690 0.100 Uiso 1 1 calc R
H12 H 0.1140 0.6125 0.3341 0.100 Uiso 1 1 calc R
H13 H 0.1556 0.5241 0.3271 0.100 Uiso 1 1 calc R
O6 O -0.03318(15) 0.4615(3) 0.13152(18) 0.0313(8) Uani 1 1 d .
H42 H -0.0209 0.5297 0.1378 0.047 Uiso 1 1 calc R
O8 O 0.0000 0.3179(5) 0.2500 0.0397(12) Uiso 1 2 d S
O7 O 0.24347(16) 0.9204(4) 0.4905(2) 0.0479(9) Uiso 1 1 d .
O5 O 0.31164(19) 0.7534(5) 0.4837(3) 0.0636(14) Uani 1 1 d .
H38 H 0.2956 0.8114 0.4883 0.095 Uiso 1 1 calc R
C15 C 0.3351(2) 0.7835(6) 0.4436(3) 0.0483(15) Uani 1 1 d .
H35 H 0.3022 0.8159 0.3945 0.072 Uiso 1 1 calc R
H36 H 0.3518 0.7150 0.4358 0.072 Uiso 1 1 calc R
H37 H 0.3678 0.8405 0.4723 0.072 Uiso 1 1 calc R
C16 C -0.0946(2) 0.4542(6) 0.0654(3) 0.0479(15) Uani 1 1 d .
H39 H -0.1195 0.5140 0.0667 0.072 Uiso 1 1 calc R
H40 H -0.1115 0.3786 0.0631 0.072 Uiso 1 1 calc R
H41 H -0.0953 0.4650 0.0208 0.072 Uiso 1 1 calc R

loop_
_atom_site_aniso_label
_atom_site_aniso_U_11
_atom_site_aniso_U_22
_atom_site_aniso_U_33
_atom_site_aniso_U_23
_atom_site_aniso_U_13
_atom_site_aniso_U_12
Pt1 0.01355(8) 0.00913(10) 0.00890(8) -0.00027(5) 0.00756(6) 0.00001(5)
Rh1 0.01185(13) 0.00911(17) 0.00844(14) -0.00015(11) 0.00698(11) 0.00009(10)
O3 0.0144(12) 0.0192(17) 0.0129(13) 0.0004(11) 0.0098(11) 0.0022(10)
O4 0.0197(12) 0.0119(16) 0.0130(12) -0.0007(11) 0.0112(10) -0.0010(10)
O2 0.0234(13) 0.0107(16) 0.0196(14) -0.0018(12) 0.0114(11) -0.0022(11)
O1 0.0165(13) 0.0223(18) 0.0163(14) 0.0062(12) 0.0083(11) -0.0022(11)
N3 0.0178(14) 0.0108(19) 0.0130(15) -0.0019(13) 0.0094(12) -0.0051(12)
N4 0.0175(14) 0.0120(19) 0.0104(15) 0.0016(13) 0.0080(12) 0.0024(12)
N5 0.0144(15) 0.015(2) 0.0075(15) 0.0021(13) 0.0051(12) 0.0025(12)
N6 0.0171(14) 0.0105(19) 0.0137(15) -0.0006(13) 0.0105(12) -0.0018(12)
N2 0.0211(15) 0.0083(18) 0.0141(15) 0.0022(13) 0.0113(13) 0.0027(12)
N1 0.0180(15) 0.0117(19) 0.0157(15) -0.0055(14) 0.0108(12) -0.0050(13)
C11 0.0133(17) 0.010(2) 0.0155(19) -0.0002(15) 0.0076(15) -0.0004(13)
C1 0.0174(17) 0.013(2) 0.0182(18) -0.0038(16) 0.0132(15) -0.0020(15)
C13 0.0153(16) 0.011(2) 0.0148(18) 0.0013(15) 0.0093(14) 0.0018(14)
C6 0.0233(18) 0.013(2) 0.0118(17) 0.0038(15) 0.0107(15) 0.0037(15)
C2 0.0204(18) 0.018(2) 0.022(2) -0.0014(17) 0.0126(16) -0.0072(16)
C12 0.0144(19) 0.040(3) 0.022(2) 0.006(2) 0.0096(17) 0.0051(17)
C7 0.025(2) 0.014(2) 0.027(2) 0.0008(18) 0.0115(17) 0.0050(17)
C14 0.039(2) 0.013(2) 0.025(2) -0.0015(18) 0.0224(19) -0.0014(18)
C5 0.023(2) 0.043(4) 0.059(3) 0.009(3) 0.025(2) -0.004(2)
C3 0.048(3) 0.041(4) 0.036(3) -0.021(3) 0.026(2) -0.029(3)
C4 0.037(2) 0.033(3) 0.027(2) 0.002(2) 0.014(2) -0.017(2)
C10 0.047(3) 0.054(5) 0.057(4) -0.007(3) 0.030(3) 0.025(3)
C9 0.025(2) 0.034(4) 0.089(5) -0.008(3) 0.007(3) 0.013(2)
C8 0.076(4) 0.054(5) 0.074(5) 0.046(4) 0.047(4) 0.039(4)
O6 0.048(2) 0.016(2) 0.0318(18) 0.0002(15) 0.0251(16) -0.0032(14)
O5 0.053(2) 0.071(4) 0.078(3) 0.044(3) 0.045(2) 0.026(2)
C15 0.037(3) 0.049(4) 0.064(4) 0.009(3) 0.033(3) -0.001(3)
C16 0.052(3) 0.048(4) 0.044(3) 0.004(3) 0.028(3) -0.003(3)

loop_
_atom_type_symbol
_atom_type_description
_atom_type_scat_dispersion_real
_atom_type_scat_dispersion_imag
_atom_type_scat_source
C C 0.0033 0.0016 'International Tables Vol C Tables 4.2.6.8 and 6.1.1.4'
H H 0.0000 0.0000 'International Tables Vol C Tables 4.2.6.8 and 6.1.1.4'
N N 0.0061 0.0033 'International Tables Vol C Tables 4.2.6.8 and 6.1.1.4'
O O 0.0106 0.0060 'International Tables Vol C Tables 4.2.6.8 and 6.1.1.4'
Rh Rh -1.1178 0.9187 'International Tables Vol C Tables 4.2.6.8 and 6.1.1.4'
Pt Pt -1.7033 8.3905 'International Tables Vol C Tables 4.2.6.8 and 6.1.1.4'

loop_
_geom_angle_atom_site_label_1
_geom_angle_atom_site_label_2
_geom_angle_atom_site_label_3
_geom_angle
_geom_angle_site_symmetry_1
_geom_angle_site_symmetry_3
N4 Pt1 N3 88.98(13) . .
N4 Pt1 N1 93.80(13) . .
N3 Pt1 N1 174.34(12) . .
N4 Pt1 N2 176.72(12) . .
N3 Pt1 N2 88.24(13) . .
N1 Pt1 N2 88.81(13) . .
N4 Pt1 Rh1 92.68(9) . .
N3 Pt1 Rh1 85.95(9) . .
N1 Pt1 Rh1 89.00(9) . .
N2 Pt1 Rh1 85.37(9) . .
N4 Pt1 Pt1 96.90(9) . 2
N3 Pt1 Pt1 99.54(9) . 2
N1 Pt1 Pt1 85.03(9) . 2
N2 Pt1 Pt1 85.30(9) . 2
Rh1 Pt1 Pt1 169.021(9) . 2
N5 Rh1 N6 90.48(12) . .
N5 Rh1 O4 90.22(12) . .
N6 Rh1 O4 175.65(11) . .
N5 Rh1 O3 175.71(12) . .
N6 Rh1 O3 89.96(11) . .
O4 Rh1 O3 89.02(10) . .
N5 Rh1 Rh1 85.73(9) . 5_575
N6 Rh1 Rh1 85.73(9) . 5_575
O4 Rh1 Rh1 90.03(7) . 5_575
O3 Rh1 Rh1 90.05(7) . 5_575
N5 Rh1 Pt1 97.44(9) . .
N6 Rh1 Pt1 96.47(9) . .
O4 Rh1 Pt1 87.70(7) . .
O3 Rh1 Pt1 86.75(7) . .
Rh1 Rh1 Pt1 176.112(19) 5_575 .
C11 O3 Rh1 116.5(2) . .
C13 O4 Rh1 116.6(2) . .
C1 N3 Pt1 130.7(3) . .
C1 N3 H10 114.7 . .
Pt1 N3 H10 114.7 . .
C6 N4 Pt1 133.5(3) . .
C6 N4 H20 113.3 . .
Pt1 N4 H20 113.3 . .
C11 N5 Rh1 124.7(3) 5_575 .
C11 N5 H30 117.6 5_575 .
Rh1 N5 H30 117.6 . .
C13 N6 Rh1 124.7(3) 5_575 .
C13 N6 H34 117.7 5_575 .
Rh1 N6 H34 117.7 . .
Pt1 N2 H24 109.5 . .
Pt1 N2 H25 109.5 . .
H24 N2 H25 109.5 . .
Pt1 N2 H26 109.5 . .
H24 N2 H26 109.5 . .
H25 N2 H26 109.5 . .
Pt1 N1 H21 109.5 . .
Pt1 N1 H22 109.5 . .
H21 N1 H22 109.5 . .
Pt1 N1 H23 109.5 . .
H21 N1 H23 109.5 . .
H22 N1 H23 109.5 . .
O3 C11 N5 123.0(3) . 5_575
O3 C11 C12 115.6(3) . .
N5 C11 C12 121.4(4) 5_575 .
O1 C1 N3 122.5(4) . .
O1 C1 C2 118.0(3) . .
N3 C1 C2 119.4(4) . .
O4 C13 N6 122.9(4) . 5_575
O4 C13 C14 116.1(3) . .
N6 C13 C14 121.0(4) 5_575 .
O2 C6 N4 123.7(3) . .
O2 C6 C7 117.3(4) . .
N4 C6 C7 119.0(3) . .
C3 C2 C4 110.2(4) . .
C3 C2 C1 106.6(3) . .
C4 C2 C1 113.4(3) . .
C3 C2 C5 110.1(4) . .
C4 C2 C5 108.9(4) . .
C1 C2 C5 107.5(4) . .
C11 C12 H27 109.5 . .
C11 C12 H28 109.5 . .
H27 C12 H28 109.5 . .
C11 C12 H29 109.5 . .
H27 C12 H29 109.5 . .
H28 C12 H29 109.5 . .
C8 C7 C10 110.3(5) . .
C8 C7 C9 109.7(5) . .
C10 C7 C9 108.4(5) . .
C8 C7 C6 108.2(4) . .
C10 C7 C6 107.9(3) . .
C9 C7 C6 112.3(4) . .
C13 C14 H31 109.5 . .
C13 C14 H32 109.5 . .
H31 C14 H32 109.5 . .
C13 C14 H33 109.5 . .
H31 C14 H33 109.5 . .
H32 C14 H33 109.5 . .
C2 C5 H7 109.5 . .
C2 C5 H8 109.5 . .
H7 C5 H8 109.5 . .
C2 C5 H9 109.5 . .
H7 C5 H9 109.5 . .
H8 C5 H9 109.5 . .
C2 C3 H1 109.5 . .
C2 C3 H2 109.5 . .
H1 C3 H2 109.5 . .
C2 C3 H3 109.5 . .
H1 C3 H3 109.5 . .
H2 C3 H3 109.5 . .
C2 C4 H4 109.5 . .
C2 C4 H5 109.5 . .
H4 C4 H5 109.5 . .
C2 C4 H6 109.5 . .
H4 C4 H6 109.5 . .
H5 C4 H6 109.5 . .
C7 C10 H17 109.5 . .
C7 C10 H18 109.5 . .
H17 C10 H18 109.5 . .
C7 C10 H19 109.5 . .
H17 C10 H19 109.5 . .
H18 C10 H19 109.5 . .
C7 C9 H14 109.5 . .
C7 C9 H15 109.5 . .
H14 C9 H15 109.5 . .
C7 C9 H16 109.5 . .
H14 C9 H16 109.5 . .
H15 C9 H16 109.5 . .
C7 C8 H11 109.5 . .
C7 C8 H12 109.5 . .
H11 C8 H12 109.5 . .
C7 C8 H13 109.5 . .
H11 C8 H13 109.5 . .
H12 C8 H13 109.5 . .
C16 O6 H42 109.5 . .
C15 O5 H38 109.5 . .
O5 C15 H35 109.5 . .
O5 C15 H36 109.5 . .
H35 C15 H36 109.5 . .
O5 C15 H37 109.5 . .
H35 C15 H37 109.5 . .
H36 C15 H37 109.5 . .
O6 C16 H39 109.5 . .
O6 C16 H40 109.5 . .
H39 C16 H40 109.5 . .
O6 C16 H41 109.5 . .
H39 C16 H41 109.5 . .
H40 C16 H41 109.5 . .

loop_
_geom_bond_atom_site_label_1
_geom_bond_atom_site_label_2
_geom_bond_distance
_geom_bond_site_symmetry_2
Pt1 N4 2.012(3) .
Pt1 N3 2.019(3) .
Pt1 N1 2.063(3) .
Pt1 N2 2.066(3) .
Pt1 Rh1 2.7660(6) .
Pt1 Pt1 3.1283(6) 2
Rh1 N5 2.002(3) .
Rh1 N6 2.005(3) .
Rh1 O4 2.076(3) .
Rh1 O3 2.076(2) .
Rh1 Rh1 2.4231(7) 5_575
O3 C11 1.293(5) .
O4 C13 1.293(4) .
O2 C6 1.276(4) .
O1 C1 1.264(5) .
N3 C1 1.314(5) .
N3 H10 0.8800 .
N4 C6 1.301(5) .
N4 H20 0.8800 .
N5 C11 1.299(5) 5_575
N5 H30 0.8800 .
N6 C13 1.298(5) 5_575
N6 H34 0.8800 .
N2 H24 0.9100 .
N2 H25 0.9100 .
N2 H26 0.9100 .
N1 H21 0.9100 .
N1 H22 0.9100 .
N1 H23 0.9100 .
C11 N5 1.299(5) 5_575
C11 C12 1.503(5) .
C1 C2 1.540(5) .
C13 N6 1.298(5) 5_575
C13 C14 1.500(6) .
C6 C7 1.549(5) .
C2 C3 1.518(6) .
C2 C4 1.521(6) .
C2 C5 1.541(6) .
C12 H27 0.9800 .
C12 H28 0.9800 .
C12 H29 0.9800 .
C7 C8 1.511(7) .
C7 C10 1.513(7) .
C7 C9 1.534(7) .
C14 H31 0.9800 .
C14 H32 0.9800 .
C14 H33 0.9800 .
C5 H7 0.9800 .
C5 H8 0.9800 .
C5 H9 0.9800 .
C3 H1 0.9800 .
C3 H2 0.9800 .
C3 H3 0.9800 .
C4 H4 0.9800 .
C4 H5 0.9800 .
C4 H6 0.9800 .
C10 H17 0.9800 .
C10 H18 0.9800 .
C10 H19 0.9800 .
C9 H14 0.9800 .
C9 H15 0.9800 .
C9 H16 0.9800 .
C8 H11 0.9800 .
C8 H12 0.9800 .
C8 H13 0.9800 .
O6 C16 1.421(6) .
O6 H42 0.8400 .
O5 C15 1.405(6) .
O5 H38 0.8400 .
C15 H35 0.9800 .
C15 H36 0.9800 .
C15 H37 0.9800 .
C16 H39 0.9800 .
C16 H40 0.9800 .
C16 H41 0.9800 .
